data_2219490
loop_
_publ_author_name
'Kia, Reza'
'Fun, Hoong-Kun'

_publ_section_title <i>fac</i>-Bis(acetonitrile-\k<i>N</i>)tricarbonyl(trifluoroacetato-\k<i>O</i>)rhenium(I)
_journal_coeditor_code AT2632
_journal_issue 10
_journal_name_full 'Acta Crystallographica Section E'
_journal_page_first m1314
_journal_paper_doi 10.1107/S1600536808029966
_journal_volume 64
_journal_year 2008
_chemical_formula_iupac '[Re (C2 F3 O2) (C2 H3 N)2 (C O)3]'
_chemical_formula_moiety 'C9 H6 F3 N2 O5 Re'
_chemical_formula_sum 'C9 H6 F3 N2 O5 Re'
_chemical_formula_weight 465.36
_chemical_name_systematic
;
<i>fac</i>-Bis(acetonitrile-\kN)tricarbonyl(trifluoroacetato-\kO)rhenium(I)
;
_space_group_IT_number 14
_symmetry_cell_setting monoclinic
_symmetry_space_group_name_Hall '-P 2ybc'
_symmetry_space_group_name_H-M 'P 1 21/c 1'
_atom_sites_solution_hydrogens geom
_atom_sites_solution_primary direct
_atom_sites_solution_secondary difmap
_audit_creation_method SHELXL-97
_cell_angle_alpha 90.00
_cell_angle_beta 125.5840(10)
_cell_angle_gamma 90.00
_cell_formula_units_Z 4
_cell_length_a 10.8243(2)
_cell_length_b 10.4745(2)
_cell_length_c 14.4772(3)
_cell_measurement_reflns_used 9896
_cell_measurement_temperature 100.10(10)
_cell_measurement_theta_max 40.09
_cell_measurement_theta_min 2.60
_cell_volume 1334.90(5)
_computing_cell_refinement 'APEX2 (Bruker, 2005)'
_computing_data_collection 'APEX2 (Bruker, 2005)'
_computing_data_reduction 'SAINT (Bruker, 2005)'
_computing_molecular_graphics 'SHELXTL (Sheldrick, 2008)'
_computing_publication_material
;
SHELXTL (Sheldrick, 2008) and PLATON (Spek, 2003)
;
_computing_structure_refinement 'SHELXTL (Sheldrick, 2008)'
_computing_structure_solution 'SHELXTL (Sheldrick, 2008)'
_diffrn_ambient_temperature 100.00(10)
_diffrn_measured_fraction_theta_full 0.988
_diffrn_measured_fraction_theta_max 0.988
_diffrn_measurement_device_type
;
Bruker SMART APEXII CCD area-detector
;
_diffrn_measurement_method '\f and \w'
_diffrn_radiation_monochromator graphite
_diffrn_radiation_source 'fine-focus sealed tube'
_diffrn_radiation_type MoK\a
_diffrn_radiation_wavelength 0.71073
_diffrn_reflns_av_R_equivalents 0.0371
_diffrn_reflns_av_sigmaI/netI 0.0312
_diffrn_reflns_limit_h_max 14
_diffrn_reflns_limit_h_min -17
_diffrn_reflns_limit_k_max 16
_diffrn_reflns_limit_k_min -10
_diffrn_reflns_limit_l_max 23
_diffrn_reflns_limit_l_min -23
_diffrn_reflns_number 24096
_diffrn_reflns_theta_full 35.00
_diffrn_reflns_theta_max 35.00
_diffrn_reflns_theta_min 2.60
_diffrn_standards_number 0
_exptl_absorpt_coefficient_mu 9.158
_exptl_absorpt_correction_T_max 0.1749
_exptl_absorpt_correction_T_min 0.0977
_exptl_absorpt_correction_type multi-scan
_exptl_absorpt_process_details '(SADABS; Bruker, 2005)'
_exptl_crystal_colour colourless
_exptl_crystal_density_diffrn 2.316
_exptl_crystal_density_method 'not measured'
_exptl_crystal_description block
_exptl_crystal_F_000 864
_exptl_crystal_size_max 0.32
_exptl_crystal_size_mid 0.23
_exptl_crystal_size_min 0.19
_refine_diff_density_max 2.800
_refine_diff_density_min -1.266
_refine_ls_extinction_method none
_refine_ls_goodness_of_fit_ref 1.061
_refine_ls_hydrogen_treatment constr
_refine_ls_matrix_type full
_refine_ls_number_parameters 211
_refine_ls_number_reflns 5819
_refine_ls_number_restraints 0
_refine_ls_restrained_S_all 1.061
_refine_ls_R_factor_all 0.0367
_refine_ls_R_factor_gt 0.0314
_refine_ls_shift/su_max 0.002
_refine_ls_shift/su_mean 0.000
_refine_ls_structure_factor_coef Fsqd
_refine_ls_weighting_details 'calc w=1/[\s^2^(Fo^2^)+(0.0375P)^2^+1.8212P] where P=(Fo^2^+2Fc^2^)/3'
_refine_ls_weighting_scheme calc
_refine_ls_wR_factor_gt 0.0754
_refine_ls_wR_factor_ref 0.0781
_reflns_number_gt 5087
_reflns_number_total 5819
_reflns_threshold_expression I>2\s(I)
_cod_data_source_file at2632.cif
_cod_data_source_block I
_cod_original_cell_volume 1334.90(4)
_cod_original_sg_symbol_H-M 'P 21/c'
_cod_database_code 2219490
_cod_database_fobs_code 2219490

loop_
_symmetry_equiv_pos_as_xyz
'x, y, z'
'-x, y+1/2, -z+1/2'
'-x, -y, -z'
'x, -y-1/2, z-1/2'

loop_
_atom_site_type_symbol
_atom_site_label
_atom_site_fract_x
_atom_site_fract_y
_atom_site_fract_z
_atom_site_U_iso_or_equiv
_atom_site_adp_type
_atom_site_calc_flag
_atom_site_refinement_flags
_atom_site_occupancy
_atom_site_disorder_assembly
_atom_site_disorder_group
Re Re1 0.681282(13) -0.021815(12) 0.800806(9) 0.02552(4) Uani d . 1 . .
F F1A 0.9350(14) 0.2534(7) 1.1194(5) 0.073(4) Uani d P 0.501(19) A 1
F F2A 0.7397(8) 0.3650(13) 1.0179(9) 0.075(4) Uani d P 0.501(19) A 1
F F3A 0.938(2) 0.4097(12) 1.0310(12) 0.101(6) Uani d P 0.501(19) A 1
F F1B 0.818(2) 0.2830(10) 1.0906(11) 0.096(7) Uani d P 0.499(19) A 2
F F2B 0.7687(18) 0.4304(11) 0.9808(9) 0.104(6) Uani d P 0.499(19) A 2
F F3B 0.9837(11) 0.358(2) 1.0782(13) 0.121(8) Uani d P 0.499(19) A 2
O O1 0.9541(3) 0.0126(3) 0.7902(3) 0.0368(5) Uani d . 1 . .
O O2 0.5020(4) 0.1538(3) 0.5934(2) 0.0477(7) Uani d . 1 . .
O O3 0.5809(4) -0.2505(3) 0.6407(3) 0.0461(6) Uani d . 1 . .
O O4 0.7533(3) 0.1237(2) 0.9276(2) 0.0308(4) Uani d . 1 . .
O O5 0.8149(4) 0.2725(3) 0.8489(2) 0.0425(6) Uani d . 1 . .
N N1 0.7910(3) -0.1433(3) 0.9467(2) 0.0307(5) Uani d . 1 . .
N N2 0.4997(4) -0.0360(3) 0.8190(3) 0.0338(6) Uani d . 1 . .
C C1 0.8537(4) -0.0010(3) 0.7956(3) 0.0284(5) Uani d . 1 . .
C C2 0.5700(4) 0.0891(4) 0.6720(3) 0.0353(7) Uani d . 1 . .
C C3 0.6165(4) -0.1638(4) 0.7004(3) 0.0339(6) Uani d . 1 . .
C C4 0.2941(6) -0.0491(6) 0.8572(5) 0.0620(15) Uani d . 1 . .
H H4A 0.3436 -0.0624 0.9386 0.093 Uiso calc R 1 . .
H H4B 0.2247 -0.1201 0.8144 0.093 Uiso calc R 1 . .
H H4C 0.2368 0.0311 0.8336 0.093 Uiso calc R 1 . .
C C5 0.4088(5) -0.0429(4) 0.8350(3) 0.0401(8) Uani d . 1 . .
C C6 0.8744(5) -0.3017(4) 1.1107(3) 0.0398(7) Uani d . 1 . .
H H6A 0.9143 -0.2542 1.1811 0.060 Uiso calc R 1 . .
H H6B 0.9531 -0.3591 1.1211 0.060 Uiso calc R 1 . .
H H6C 0.7859 -0.3517 1.0915 0.060 Uiso calc R 1 . .
C C7 0.8301(4) -0.2132(3) 1.0199(3) 0.0327(6) Uani d . 1 . .
C C8 0.8016(4) 0.2303(3) 0.9217(3) 0.0322(6) Uani d . 1 A .
C C9 0.8499(5) 0.3206(4) 1.0215(3) 0.0405(7) Uani d . 1 . .

loop_
_atom_site_aniso_label
_atom_site_aniso_U_11
_atom_site_aniso_U_22
_atom_site_aniso_U_33
_atom_site_aniso_U_12
_atom_site_aniso_U_13
_atom_site_aniso_U_23
Re1 0.02296(6) 0.02704(7) 0.02680(6) -0.00061(4) 0.01461(5) 0.00002(4)
F1A 0.093(8) 0.062(4) 0.035(3) 0.002(4) 0.020(3) -0.009(2)
F2A 0.045(3) 0.095(8) 0.076(6) 0.009(4) 0.030(4) -0.042(6)
F3A 0.165(15) 0.083(7) 0.109(9) -0.093(9) 0.110(11) -0.062(6)
F1B 0.173(17) 0.072(6) 0.102(8) -0.060(9) 0.113(11) -0.049(6)
F2B 0.127(11) 0.060(6) 0.068(5) 0.036(6) 0.025(5) -0.015(4)
F3B 0.037(4) 0.202(19) 0.112(10) -0.039(7) 0.037(5) -0.108(12)
O1 0.0305(13) 0.0433(14) 0.0409(13) -0.0065(10) 0.0232(11) -0.0090(10)
O2 0.0454(16) 0.0530(17) 0.0389(13) 0.0121(14) 0.0212(12) 0.0132(12)
O3 0.0558(18) 0.0402(14) 0.0468(14) -0.0161(13) 0.0324(14) -0.0126(12)
O4 0.0333(12) 0.0281(10) 0.0346(10) -0.0033(9) 0.0218(10) -0.0029(8)
O5 0.0503(16) 0.0378(13) 0.0446(13) -0.0049(12) 0.0306(13) 0.0024(11)
N1 0.0304(13) 0.0288(12) 0.0331(12) -0.0023(10) 0.0187(11) -0.0003(10)
N2 0.0314(14) 0.0352(14) 0.0377(13) -0.0035(11) 0.0218(12) -0.0036(11)
C1 0.0280(14) 0.0268(12) 0.0309(13) -0.0012(11) 0.0175(12) -0.0028(10)
C2 0.0330(16) 0.0398(18) 0.0342(14) 0.0019(13) 0.0202(13) 0.0022(13)
C3 0.0306(15) 0.0362(16) 0.0339(14) -0.0062(13) 0.0182(13) -0.0017(12)
C4 0.050(3) 0.086(4) 0.073(3) -0.026(3) 0.049(3) -0.037(3)
C5 0.0329(17) 0.051(2) 0.0396(17) -0.0085(15) 0.0229(15) -0.0123(15)
C6 0.0372(18) 0.0422(19) 0.0367(15) 0.0006(15) 0.0196(14) 0.0103(14)
C7 0.0289(15) 0.0321(15) 0.0351(14) -0.0015(12) 0.0175(12) 0.0000(12)
C8 0.0299(15) 0.0305(14) 0.0344(13) 0.0002(12) 0.0178(12) -0.0008(11)
C9 0.044(2) 0.0376(17) 0.0414(17) -0.0063(15) 0.0254(16) -0.0054(14)

loop_
_atom_type_symbol
_atom_type_description
_atom_type_scat_dispersion_real
_atom_type_scat_dispersion_imag
_atom_type_scat_source
C C 0.0033 0.0016 'International Tables Vol C Tables 4.2.6.8 and 6.1.1.4'
H H 0.0000 0.0000 'International Tables Vol C Tables 4.2.6.8 and 6.1.1.4'
F F 0.0171 0.0103 'International Tables Vol C Tables 4.2.6.8 and 6.1.1.4'
N N 0.0061 0.0033 'International Tables Vol C Tables 4.2.6.8 and 6.1.1.4'
O O 0.0106 0.0060 'International Tables Vol C Tables 4.2.6.8 and 6.1.1.4'
Re Re -1.0185 7.2310 'International Tables Vol C Tables 4.2.6.8 and 6.1.1.4'

loop_
_geom_angle_atom_site_label_1
_geom_angle_atom_site_label_2
_geom_angle_atom_site_label_3
_geom_angle
C3 Re1 C2 89.26(15)
C3 Re1 C1 89.64(14)
C2 Re1 C1 88.16(15)
C3 Re1 N2 94.75(13)
C2 Re1 N2 93.44(14)
C1 Re1 N2 175.34(12)
C3 Re1 N1 92.03(13)
C2 Re1 N1 175.23(12)
C1 Re1 N1 96.43(13)
N2 Re1 N1 81.88(12)
C3 Re1 O4 173.21(12)
C2 Re1 O4 96.39(13)
C1 Re1 O4 94.28(11)
N2 Re1 O4 81.20(10)
N1 Re1 O4 82.04(10)
C8 O4 Re1 122.0(2)
C7 N1 Re1 170.6(3)
C5 N2 Re1 176.2(3)
O1 C1 Re1 178.5(3)
O2 C2 Re1 178.7(4)
O3 C3 Re1 178.3(3)
C5 C4 H4A 109.5
C5 C4 H4B 109.5
H4A C4 H4B 109.5
C5 C4 H4C 109.5
H4A C4 H4C 109.5
H4B C4 H4C 109.5
N2 C5 C4 178.6(5)
C7 C6 H6A 109.5
C7 C6 H6B 109.5
H6A C6 H6B 109.5
C7 C6 H6C 109.5
H6A C6 H6C 109.5
H6B C6 H6C 109.5
N1 C7 C6 178.2(4)
O5 C8 O4 129.8(3)
O5 C8 C9 116.0(3)
O4 C8 C9 114.2(3)
F3B C9 F2A 128.8(8)
F3B C9 F3A 36.0(9)
F2A C9 F3A 111.5(9)
F3B C9 F1B 108.5(9)
F2A C9 F1B 57.9(7)
F3A C9 F1B 130.9(7)
F3B C9 F1A 69.5(10)
F2A C9 F1A 106.7(7)
F3A C9 F1A 104.8(8)
F1B C9 F1A 50.1(7)
F3B C9 F2B 103.4(10)
F2A C9 F2B 46.1(7)
F3A C9 F2B 71.6(10)
F1B C9 F2B 101.3(9)
F1A C9 F2B 140.3(6)
F3B C9 C8 116.3(6)
F2A C9 C8 113.1(5)
F3A C9 C8 111.8(6)
F1B C9 C8 116.1(4)
F1A C9 C8 108.4(4)
F2B C9 C8 109.4(5)

loop_
_geom_bond_atom_site_label_1
_geom_bond_atom_site_label_2
_geom_bond_distance
Re1 C3 1.905(4)
Re1 C2 1.914(4)
Re1 C1 1.924(3)
Re1 N2 2.135(3)
Re1 N1 2.138(3)
Re1 O4 2.153(2)
F1A C9 1.354(8)
F2A C9 1.253(7)
F3A C9 1.285(9)
F1B C9 1.296(8)
F2B C9 1.356(9)
F3B C9 1.241(10)
O1 C1 1.143(4)
O2 C2 1.149(4)
O3 C3 1.155(4)
O4 C8 1.257(4)
O5 C8 1.227(4)
N1 C7 1.147(4)
N2 C5 1.136(5)
C4 C5 1.454(6)
C4 H4A 0.9800
C4 H4B 0.9800
C4 H4C 0.9800
C6 C7 1.444(5)
C6 H6A 0.9800
C6 H6B 0.9800
C6 H6C 0.9800
C8 C9 1.541(5)

loop_
_geom_hbond_atom_site_label_D
_geom_hbond_atom_site_label_H
_geom_hbond_atom_site_label_A
_geom_hbond_site_symmetry_A
_geom_hbond_distance_DH
_geom_hbond_distance_HA
_geom_hbond_distance_DA
_geom_hbond_angle_DHA
_geom_hbond_publ_flag
C4 H4B O5 2_646 0.98 2.42 3.113(5) 127.2 y
C6 H6A F1A 2_747 0.98 2.35 3.237(8) 150.0 y
C6 H6B O5 3_757 0.98 2.46 3.075(5) 120.5 y

loop_
_geom_torsion_atom_site_label_1
_geom_torsion_atom_site_label_2
_geom_torsion_atom_site_label_3
_geom_torsion_atom_site_label_4
_geom_torsion
C2 Re1 O4 C8 -43.2(3)
C1 Re1 O4 C8 45.4(3)
N2 Re1 O4 C8 -135.7(3)
N1 Re1 O4 C8 141.3(3)
Re1 O4 C8 O5 1.2(5)
Re1 O4 C8 C9 -179.1(2)
O5 C8 C9 F3B -59.0(13)
O4 C8 C9 F3B 121.3(13)
O5 C8 C9 F2A 107.1(9)
O4 C8 C9 F2A -72.6(9)
O5 C8 C9 F3A -19.7(11)
O4 C8 C9 F3A 160.5(10)
O5 C8 C9 F1B 171.4(10)
O4 C8 C9 F1B -8.3(11)
O5 C8 C9 F1A -134.7(7)
O4 C8 C9 F1A 45.5(8)
O5 C8 C9 F2B 57.6(11)
O4 C8 C9 F2B -122.1(10)
